data_7032825
loop_
_publ_author_name
'Matson, Ellen M.'
'Gordon, Zachary'
'Lin, Benjamin'
'Nilges, Mark J.'
'Fout, Alison R.'

_publ_section_title
;
 Meridional vs. facial coordination geometries of a dipodal ligand
 framework featuring a secondary coordination sphere.
;
_journal_issue 45
_journal_name_full 'Dalton transactions (Cambridge, England : 2003)'
_journal_page_first 16992
_journal_page_last 16995
_journal_paper_doi 10.1039/c4dt02327g
_journal_volume 43
_journal_year 2014
_chemical_formula_sum 'C66 H85.34 Cu2 F12 N10 O12 S4'
_chemical_formula_weight 1694.10
_chemical_name_systematic
; 
 ? 
;
_space_group_IT_number 2
_symmetry_cell_setting triclinic
_symmetry_space_group_name_Hall '-P 1'
_symmetry_space_group_name_H-M 'P -1'
_atom_sites_solution_hydrogens geom
_atom_sites_solution_primary direct
_atom_sites_solution_secondary difmap
_audit_creation_method SHELXL-97
_cell_angle_alpha 101.478(4)
_cell_angle_beta 101.608(4)
_cell_angle_gamma 114.634(3)
_cell_formula_units_Z 1
_cell_length_a 11.7580(8)
_cell_length_b 13.0076(14)
_cell_length_c 14.4725(19)
_cell_measurement_temperature 100(2)
_cell_volume 1868.8(4)
_computing_cell_refinement 'SAINT V8.34A (Bruker, 2005)'
_computing_data_collection 'APEX2 V2013.10-0 (Bruker, 2013)'
_computing_data_reduction
; 
SAINT V8.34A, XPREP v2013/3, SADABS V2012/1, TWINABS V2012/1 
(Bruker, 2012 & 2013) 
;
_computing_molecular_graphics 'SHELX-2013-4 (Sheldrick, 2013)'
_computing_publication_material 'XCIF V2013-1 (Bruker, 2013)'
_computing_structure_refinement 'SHELX-2013-4 (Sheldrick, 2013)'
_computing_structure_solution 'SHELX-2013-4 (Sheldrick, 2013)'
_diffrn_ambient_temperature 100(2)
_diffrn_measured_fraction_theta_full 0.997
_diffrn_measured_fraction_theta_max 0.997
_diffrn_measurement_device_type 'Bruker D8 Venture/Photon 100'
_diffrn_measurement_method 'profile data from \f and \w scans'
_diffrn_radiation_monochromator graphite
_diffrn_radiation_source 'fine-focus sealed tube'
_diffrn_radiation_type MoK\a
_diffrn_radiation_wavelength 0.71073
_diffrn_reflns_av_R_equivalents 0.0400
_diffrn_reflns_av_sigmaI/netI 0.0180
_diffrn_reflns_limit_h_max 15
_diffrn_reflns_limit_h_min -15
_diffrn_reflns_limit_k_max 17
_diffrn_reflns_limit_k_min -17
_diffrn_reflns_limit_l_max 19
_diffrn_reflns_limit_l_min -19
_diffrn_reflns_number 95721
_diffrn_reflns_theta_full 28.34
_diffrn_reflns_theta_max 28.34
_diffrn_reflns_theta_min 2.44
_exptl_absorpt_coefficient_mu 0.776
_exptl_absorpt_correction_T_max 0.8911
_exptl_absorpt_correction_T_min 0.6656
_exptl_absorpt_correction_type integration
_exptl_absorpt_process_details 'SHELXTL/XPREP V2013/3 (Bruker, 2013)'
_exptl_crystal_density_diffrn 1.505
_exptl_crystal_density_method 'not measured'
_exptl_crystal_F_000 877
_exptl_crystal_size_max 0.57
_exptl_crystal_size_mid 0.37
_exptl_crystal_size_min 0.15
_refine_diff_density_max 1.074
_refine_diff_density_min -1.356
_refine_diff_density_rms 0.081
_refine_ls_extinction_method none
_refine_ls_goodness_of_fit_ref 1.047
_refine_ls_hydrogen_treatment mixed
_refine_ls_matrix_type full
_refine_ls_number_parameters 875
_refine_ls_number_reflns 9309
_refine_ls_number_restraints 1528
_refine_ls_restrained_S_all 1.163
_refine_ls_R_factor_all 0.0715
_refine_ls_R_factor_gt 0.0592
_refine_ls_shift/su_max 0.001
_refine_ls_shift/su_mean 0.000
_refine_ls_structure_factor_coef Fsqd
_refine_ls_weighting_details 'calc w=1/[\s^2^(Fo^2^)+(0.0777P)^2^+3.0400P] where P=(Fo^2^+2Fc^2^)/3'
_refine_ls_weighting_scheme calc
_refine_ls_wR_factor_gt 0.1527
_refine_ls_wR_factor_ref 0.1629
_reflns_number_gt 7827
_reflns_number_total 9309
_reflns_threshold_expression >2sigma(I)
_cod_data_source_file c4dt02327g2.cif
_cod_data_source_block cd28gsa
_cod_depositor_comments 'Adding full bibliography for 7032823--7032828.cif.'
_cod_original_cell_volume 1868.8(3)
_cod_original_sg_symbol_H-M P-1
_cod_database_code 7032825

loop_
_symmetry_equiv_pos_as_xyz
'x, y, z'
'-x, -y, -z'

loop_
_atom_site_label
_atom_site_type_symbol
_atom_site_fract_x
_atom_site_fract_y
_atom_site_fract_z
_atom_site_U_iso_or_equiv
_atom_site_adp_type
_atom_site_occupancy
_atom_site_symmetry_multiplicity
_atom_site_calc_flag
_atom_site_refinement_flags
_atom_site_disorder_assembly
_atom_site_disorder_group
Cu1 Cu 1.11048(4) 0.19556(4) 0.34640(3) 0.03879(14) Uani 1 1 d D . .
N1 N 1.2343(3) 0.1594(3) 0.43673(19) 0.0371(6) Uani 1 1 d D A .
N2 N 1.0616(3) 0.2291(3) 0.4647(2) 0.0476(8) Uani 1 1 d D A .
N4 N 1.1841(3) 0.1464(3) 0.2487(2) 0.0413(7) Uani 1 1 d . A .
C1 C 1.3592(5) 0.2861(4) 0.4828(4) 0.0347(12) Uani 0.613(6) 1 d PD A 1
H1A H 1.4291 0.2820 0.5294 0.052 Uiso 0.613(6) 1 calc PR A 1
H1B H 1.3359 0.3430 0.5183 0.052 Uiso 0.613(6) 1 calc PR A 1
H1C H 1.3905 0.3124 0.4295 0.052 Uiso 0.613(6) 1 calc PR A 1
C2 C 1.1886(6) 0.1304(6) 0.5193(4) 0.0344(11) Uani 0.613(6) 1 d PDU A 1
H2A H 1.2649 0.1608 0.5799 0.041 Uiso 0.613(6) 1 calc PR A 1
H2B H 1.1367 0.0429 0.5029 0.041 Uiso 0.613(6) 1 calc PR A 1
C3 C 1.1051(7) 0.1876(7) 0.5364(4) 0.0336(13) Uani 0.613(6) 1 d PDU A 1
C4 C 1.0665(8) 0.2153(7) 0.6192(5) 0.0423(17) Uani 0.613(6) 1 d PDU A 1
H4 H 1.0857 0.1975 0.6792 0.051 Uiso 0.613(6) 1 calc PR A 1
C14 C 1.2736(6) 0.0826(5) 0.3792(4) 0.0316(11) Uani 0.613(6) 1 d PDU A 1
H14A H 1.2106 -0.0024 0.3654 0.038 Uiso 0.613(6) 1 calc PR A 1
H14B H 1.3628 0.0981 0.4159 0.038 Uiso 0.613(6) 1 calc PR A 1
C1B C 1.1302(8) 0.0239(6) 0.4107(7) 0.043(2) Uani 0.387(6) 1 d PDU A 2
H1D H 1.1695 -0.0145 0.4484 0.064 Uiso 0.387(6) 1 calc PR A 2
H1E H 1.1043 -0.0165 0.3393 0.064 Uiso 0.387(6) 1 calc PR A 2
H1F H 1.0521 0.0187 0.4283 0.064 Uiso 0.387(6) 1 calc PR A 2
C2B C 1.2525(9) 0.2056(9) 0.5417(5) 0.0379(18) Uani 0.387(6) 1 d PDU A 2
H2C H 1.3396 0.2775 0.5748 0.045 Uiso 0.387(6) 1 calc PR A 2
H2D H 1.2483 0.1449 0.5745 0.045 Uiso 0.387(6) 1 calc PR A 2
C3B C 1.1455(10) 0.2359(10) 0.5489(6) 0.035(2) Uani 0.387(6) 1 d PDU A 2
C4B C 1.1046(10) 0.2591(11) 0.6313(8) 0.040(2) Uani 0.387(6) 1 d PDU A 2
H4B H 1.1435 0.2637 0.6973 0.048 Uiso 0.387(6) 1 calc PR A 2
C14B C 1.3350(8) 0.1501(10) 0.3964(5) 0.0386(19) Uani 0.387(6) 1 d PDU A 2
H14C H 1.3561 0.0894 0.4152 0.046 Uiso 0.387(6) 1 calc PR A 2
H14D H 1.4168 0.2276 0.4210 0.046 Uiso 0.387(6) 1 calc PR A 2
C5 C 0.9944(4) 0.2740(4) 0.5964(3) 0.0560(10) Uani 1 1 d D . .
H5 H 0.9587 0.3076 0.6393 0.067 Uiso 1 1 calc R A 1
C6 C 0.9842(3) 0.2743(3) 0.4978(3) 0.0415(8) Uani 1 1 d D A .
C7 C 0.9062(7) 0.3182(7) 0.4584(5) 0.0341(16) Uani 0.567(6) 1 d PDU A 1
H7 H 0.8616 0.3445 0.4974 0.041 Uiso 0.567(6) 1 calc PR A 1
N3 N 0.8911(5) 0.3249(4) 0.3695(4) 0.0331(11) Uani 0.567(6) 1 d PDU A 1
H3 H 0.9247 0.2925 0.3312 0.040 Uiso 0.567(6) 1 calc PR A 1
C8 C 0.8194(6) 0.3850(5) 0.3297(5) 0.0363(12) Uani 0.567(6) 1 d PDU A 1
H8 H 0.8671 0.4710 0.3711 0.044 Uiso 0.567(6) 1 calc PR A 1
C9 C 0.6803(7) 0.3303(7) 0.3350(6) 0.0448(14) Uani 0.567(6) 1 d PDU A 1
H9A H 0.6831 0.3387 0.4051 0.054 Uiso 0.567(6) 1 calc PR A 1
H9B H 0.6326 0.2442 0.2967 0.054 Uiso 0.567(6) 1 calc PR A 1
C10 C 0.6084(10) 0.3930(9) 0.2924(7) 0.0572(19) Uani 0.567(6) 1 d PDU A 1
H10A H 0.5167 0.3556 0.2943 0.069 Uiso 0.567(6) 1 calc PR A 1
H10B H 0.6529 0.4777 0.3340 0.069 Uiso 0.567(6) 1 calc PR A 1
C11 C 0.6061(10) 0.3859(14) 0.1859(8) 0.058(2) Uani 0.567(6) 1 d PDU A 1
H11A H 0.5634 0.4313 0.1620 0.070 Uiso 0.567(6) 1 calc PR A 1
H11B H 0.5529 0.3016 0.1428 0.070 Uiso 0.567(6) 1 calc PR A 1
C12 C 0.7454(10) 0.4359(12) 0.1774(8) 0.053(2) Uani 0.567(6) 1 d PDU A 1
H12A H 0.7943 0.5232 0.2113 0.064 Uiso 0.567(6) 1 calc PR A 1
H12B H 0.7397 0.4215 0.1064 0.064 Uiso 0.567(6) 1 calc PR A 1
C13 C 0.8207(7) 0.3771(7) 0.2245(6) 0.0425(13) Uani 0.567(6) 1 d PDU A 1
H13A H 0.7799 0.2923 0.1840 0.051 Uiso 0.567(6) 1 calc PR A 1
H13B H 0.9132 0.4170 0.2247 0.051 Uiso 0.567(6) 1 calc PR A 1
C7B C 0.9216(9) 0.3142(9) 0.4266(7) 0.034(2) Uani 0.433(6) 1 d PDU A 2
H7B H 0.9334 0.2995 0.3632 0.041 Uiso 0.433(6) 1 calc PR A 2
N3B N 0.8504(6) 0.3681(6) 0.4391(5) 0.0340(14) Uani 0.433(6) 1 d PDU A 2
H3B H 0.8435 0.3840 0.4992 0.041 Uiso 0.433(6) 1 calc PR A 2
C8B C 0.7805(7) 0.4060(7) 0.3689(6) 0.0388(16) Uani 0.433(6) 1 d PDU A 2
H8B H 0.8104 0.4925 0.4009 0.047 Uiso 0.433(6) 1 calc PR A 2
C9B C 0.6339(9) 0.3386(9) 0.3528(7) 0.0462(18) Uani 0.433(6) 1 d PDU A 2
H9C H 0.6175 0.3534 0.4174 0.055 Uiso 0.433(6) 1 calc PR A 2
H9D H 0.6021 0.2520 0.3249 0.055 Uiso 0.433(6) 1 calc PR A 2
C10B C 0.5578(11) 0.3774(12) 0.2822(9) 0.054(2) Uani 0.433(6) 1 d PDU A 2
H10C H 0.5817 0.4616 0.3140 0.064 Uiso 0.433(6) 1 calc PR A 2
H10D H 0.4620 0.3281 0.2691 0.064 Uiso 0.433(6) 1 calc PR A 2
C11B C 0.5873(12) 0.3652(17) 0.1842(9) 0.054(3) Uani 0.433(6) 1 d PDU A 2
H11C H 0.5397 0.3948 0.1414 0.064 Uiso 0.433(6) 1 calc PR A 2
H11D H 0.5557 0.2800 0.1491 0.064 Uiso 0.433(6) 1 calc PR A 2
C12B C 0.7363(13) 0.4365(15) 0.2022(10) 0.053(3) Uani 0.433(6) 1 d PDU A 2
H12C H 0.7669 0.5225 0.2324 0.063 Uiso 0.433(6) 1 calc PR A 2
H12D H 0.7544 0.4249 0.1380 0.063 Uiso 0.433(6) 1 calc PR A 2
C13B C 0.8115(8) 0.3940(8) 0.2723(8) 0.0416(17) Uani 0.433(6) 1 d PDU A 2
H13C H 0.7860 0.3096 0.2397 0.050 Uiso 0.433(6) 1 calc PR A 2
H13D H 0.9077 0.4423 0.2860 0.050 Uiso 0.433(6) 1 calc PR A 2
C15 C 1.2729(4) 0.1125(4) 0.2827(3) 0.0499(10) Uani 1 1 d D . .
C16 C 1.3305(4) 0.0897(4) 0.2112(3) 0.0467(8) Uani 1 1 d . A .
H16 H 1.3965 0.0652 0.2180 0.056 Uiso 1 1 calc R . .
C17 C 1.2731(4) 0.1098(3) 0.1291(3) 0.0425(8) Uani 1 1 d . . .
H17 H 1.2916 0.1013 0.0679 0.051 Uiso 1 1 calc R A .
C18 C 1.1816(3) 0.1452(3) 0.1526(2) 0.0359(7) Uani 1 1 d D A .
C19 C 1.0903(5) 0.1762(5) 0.1005(3) 0.0295(10) Uani 0.673(5) 1 d PDU A 1
H19 H 1.0395 0.1983 0.1356 0.035 Uiso 0.673(5) 1 calc PR A 1
N5 N 1.0713(4) 0.1766(4) 0.0091(3) 0.0346(9) Uani 0.673(5) 1 d PDU A 1
H5A H 1.1256 0.1644 -0.0198 0.042 Uiso 0.673(5) 1 calc PR A 1
C20 C 0.9674(7) 0.1955(7) -0.0534(5) 0.0542(14) Uani 0.673(5) 1 d PDU A 1
H20 H 0.9120 0.1218 -0.1123 0.065 Uiso 0.673(5) 1 calc PR A 1
C21 C 0.8760(6) 0.2112(6) 0.0046(4) 0.0452(12) Uani 0.673(5) 1 d PDU A 1
H21A H 0.8318 0.1391 0.0235 0.054 Uiso 0.673(5) 1 calc PR A 1
H21B H 0.9290 0.2801 0.0662 0.054 Uiso 0.673(5) 1 calc PR A 1
C22 C 0.7735(8) 0.2315(9) -0.0587(6) 0.0694(17) Uani 0.673(5) 1 d PDU A 1
H22A H 0.7127 0.1576 -0.1149 0.083 Uiso 0.673(5) 1 calc PR A 1
H22B H 0.7209 0.2486 -0.0183 0.083 Uiso 0.673(5) 1 calc PR A 1
C23 C 0.8306(10) 0.3298(8) -0.0980(7) 0.083(2) Uani 0.673(5) 1 d PDU A 1
H23A H 0.8815 0.4060 -0.0425 0.099 Uiso 0.673(5) 1 calc PR A 1
H23B H 0.7589 0.3345 -0.1434 0.099 Uiso 0.673(5) 1 calc PR A 1
C24 C 0.9194(9) 0.3124(9) -0.1532(6) 0.077(2) Uani 0.673(5) 1 d PDU A 1
H24A H 0.9629 0.3835 -0.1737 0.093 Uiso 0.673(5) 1 calc PR A 1
H24B H 0.8657 0.2427 -0.2142 0.093 Uiso 0.673(5) 1 calc PR A 1
C25 C 1.0260(8) 0.2925(7) -0.0900(6) 0.0679(17) Uani 0.673(5) 1 d PDU A 1
H25A H 1.0780 0.2755 -0.1310 0.082 Uiso 0.673(5) 1 calc PR A 1
H25B H 1.0869 0.3659 -0.0333 0.082 Uiso 0.673(5) 1 calc PR A 1
C19B C 1.1274(13) 0.1727(12) 0.0760(8) 0.048(3) Uani 0.327(5) 1 d PDU A 2
N5B N 1.0458(11) 0.2115(11) 0.0827(7) 0.057(2) Uani 0.327(5) 1 d PDU A 2
H5B H 1.0157 0.2133 0.1336 0.069 Uiso 0.327(5) 1 calc PR A 2
C20B C 1.0011(14) 0.2559(14) -0.0037(9) 0.067(3) Uani 0.327(5) 1 d PDU A 2
H20B H 1.0758 0.3378 0.0121 0.081 Uiso 0.327(5) 1 calc PR A 2
C21B C 0.9719(13) 0.1983(13) -0.1149(9) 0.061(3) Uani 0.327(5) 1 d PDU A 2
H21C H 1.0564 0.2212 -0.1293 0.073 Uiso 0.327(5) 1 calc PR A 2
H21D H 0.9256 0.1104 -0.1312 0.073 Uiso 0.327(5) 1 calc PR A 2
C22B C 0.8882(15) 0.2349(16) -0.1802(10) 0.069(3) Uani 0.327(5) 1 d PDU A 2
H22C H 0.9455 0.3162 -0.1803 0.082 Uiso 0.327(5) 1 calc PR A 2
H22D H 0.8548 0.1806 -0.2491 0.082 Uiso 0.327(5) 1 calc PR A 2
C23B C 0.7751(13) 0.2346(12) -0.1516(8) 0.058(2) Uani 0.327(5) 1 d PDU A 2
H23C H 0.7090 0.1517 -0.1618 0.069 Uiso 0.327(5) 1 calc PR A 2
H23D H 0.7328 0.2684 -0.1938 0.069 Uiso 0.327(5) 1 calc PR A 2
C24B C 0.8214(16) 0.3082(15) -0.0434(9) 0.058(2) Uani 0.327(5) 1 d PDU A 2
H24C H 0.8733 0.3933 -0.0370 0.069 Uiso 0.327(5) 1 calc PR A 2
H24D H 0.7430 0.2988 -0.0231 0.069 Uiso 0.327(5) 1 calc PR A 2
C25B C 0.9041(17) 0.2767(19) 0.0274(10) 0.076(3) Uani 0.327(5) 1 d PDU A 2
H25C H 0.9486 0.3422 0.0915 0.091 Uiso 0.327(5) 1 calc PR A 2
H25D H 0.8444 0.2042 0.0398 0.091 Uiso 0.327(5) 1 calc PR A 2
O1 O 1.1269(3) 0.3530(2) 0.3051(3) 0.0300(7) Uani 0.785(3) 1 d PDU B 1
S1 S 1.22748(13) 0.47862(9) 0.35420(10) 0.0335(3) Uani 0.785(3) 1 d PDU B 1
O2 O 1.1679(7) 0.5561(5) 0.3665(5) 0.0560(16) Uani 0.785(3) 1 d PDU B 1
O3 O 1.3368(4) 0.4978(4) 0.4330(3) 0.0728(13) Uani 0.785(3) 1 d PDU B 1
C26 C 1.2986(5) 0.5134(4) 0.2568(3) 0.0469(10) Uani 0.785(3) 1 d PDU B 1
F1 F 1.3940(7) 0.6303(4) 0.2942(5) 0.0686(19) Uani 0.785(3) 1 d PDU B 1
F2 F 1.3688(5) 0.4532(5) 0.2468(4) 0.0847(16) Uani 0.785(3) 1 d PDU B 1
F3 F 1.2064(4) 0.4919(4) 0.1763(2) 0.0810(12) Uani 0.785(3) 1 d PDU B 1
O1B O 1.1520(14) 0.3701(8) 0.3385(9) 0.034(3) Uani 0.215(3) 1 d PDU B 2
S1B S 1.1809(4) 0.4717(3) 0.3040(4) 0.0337(10) Uani 0.215(3) 1 d PDU B 2
O2B O 1.1156(14) 0.4404(13) 0.1992(7) 0.067(4) Uani 0.215(3) 1 d PDU B 2
O3B O 1.192(2) 0.5721(14) 0.3745(14) 0.044(5) Uani 0.215(3) 1 d PDU B 2
C26B C 1.3482(8) 0.5201(10) 0.2993(8) 0.051(3) Uani 0.215(3) 1 d PDU B 2
F1B F 1.3834(16) 0.6207(10) 0.2729(13) 0.032(3) Uani 0.215(3) 1 d PDU B 2
F2B F 1.3276(10) 0.4378(9) 0.2115(7) 0.032(2) Uani 0.215(3) 1 d PDU B 2
F3B F 1.4230(13) 0.5344(15) 0.3863(10) 0.100(5) Uani 0.215(3) 1 d PDU B 2
O4 O 0.9101(7) 0.1214(8) 0.2461(9) 0.031(2) Uani 0.61(3) 1 d PDU B 1
S2 S 0.8173(7) -0.0057(7) 0.2040(5) 0.0312(10) Uani 0.61(3) 1 d PDU B 1
O5 O 0.8227(10) -0.0609(11) 0.1105(7) 0.049(2) Uani 0.61(3) 1 d PDU B 1
O6 O 0.8070(11) -0.0694(10) 0.2737(9) 0.061(2) Uani 0.61(3) 1 d PDU B 1
C27 C 0.6591(6) -0.0066(7) 0.1675(6) 0.047(2) Uani 0.61(3) 1 d PDU B 1
F4 F 0.6571(9) 0.0566(11) 0.1052(10) 0.071(2) Uani 0.61(3) 1 d PDU B 1
F5 F 0.6361(10) 0.0432(12) 0.2468(7) 0.073(3) Uani 0.61(3) 1 d PDU B 1
F6 F 0.5619(8) -0.1171(7) 0.1213(11) 0.071(3) Uani 0.61(3) 1 d PDU B 1
O4B O 0.9134(10) 0.1173(11) 0.2387(14) 0.031(3) Uani 0.39(3) 1 d PDU B 2
S2B S 0.8168(9) -0.0072(9) 0.2149(9) 0.0273(13) Uani 0.39(3) 1 d PDU B 2
O5B O 0.8210(14) -0.0857(13) 0.1329(13) 0.044(3) Uani 0.39(3) 1 d PDU B 2
O6B O 0.8022(15) -0.0451(15) 0.2998(11) 0.047(3) Uani 0.39(3) 1 d PDU B 2
C27B C 0.6595(10) -0.0106(11) 0.1674(9) 0.058(4) Uani 0.39(3) 1 d PDU B 2
F4B F 0.6519(14) 0.0201(17) 0.0840(9) 0.061(3) Uani 0.39(3) 1 d PDU B 2
F5B F 0.6476(15) 0.0718(13) 0.2315(11) 0.062(3) Uani 0.39(3) 1 d PDU B 2
F6B F 0.5624(13) -0.1175(11) 0.1536(14) 0.067(3) Uani 0.39(3) 1 d PDU B 2
C30 C 0.4001(3) 0.9447(3) 0.5375(3) 0.0446(8) Uani 1 1 d . . .
H30 H 0.3316 0.9069 0.5637 0.053 Uiso 1 1 calc R . .
C31 C 0.4015(3) 0.8845(3) 0.4492(3) 0.0446(8) Uani 1 1 d . . .
H31 H 0.3338 0.8051 0.4140 0.053 Uiso 1 1 calc R . .
C32 C 0.5014(4) 0.9392(3) 0.4111(3) 0.0441(8) Uani 1 1 d . . .
H32 H 0.5027 0.8973 0.3498 0.053 Uiso 1 1 calc R . .
C40 C 0.374(3) 0.482(2) 0.010(3) 0.086(5) Uani 0.369(4) 1 d PGU C -1
H40 H 0.2900 0.4640 0.0164 0.104 Uiso 0.369(4) 1 calc PR C -1
C41 C 0.482(3) 0.594(2) 0.064(3) 0.068(4) Uani 0.369(4) 1 d PGU C -1
H41 H 0.4713 0.6509 0.1083 0.082 Uiso 0.369(4) 1 calc PR C -1
C42 C 0.606(2) 0.621(2) 0.054(2) 0.053(3) Uani 0.369(4) 1 d PGU C -1
H42 H 0.6793 0.6965 0.0916 0.064 Uiso 0.369(4) 1 calc PR C -1
C43 C 0.622(2) 0.537(2) -0.010(2) 0.060(3) Uani 0.369(4) 1 d PGU C -1
H43 H 0.7060 0.5552 -0.0170 0.072 Uiso 0.369(4) 1 calc PR C -1
C44 C 0.514(2) 0.426(2) -0.065(2) 0.061(3) Uani 0.369(4) 1 d PGU C -1
H44 H 0.5247 0.3683 -0.1088 0.073 Uiso 0.369(4) 1 calc PR C -1
C45 C 0.390(2) 0.399(2) -0.055(3) 0.068(4) Uani 0.369(4) 1 d PGU C -1
H45 H 0.3167 0.3227 -0.0921 0.082 Uiso 0.369(4) 1 calc PR C -1
C40B C 0.297(2) 0.362(3) -0.044(2) 0.082(5) Uani 0.131(4) 1 d PGU C -2
H40B H 0.2158 0.3331 -0.0290 0.099 Uiso 0.131(4) 1 calc PR C -2
C41B C 0.410(3) 0.459(3) 0.0254(18) 0.078(5) Uani 0.131(4) 1 d PGU C -2
H41B H 0.4060 0.4977 0.0872 0.094 Uiso 0.131(4) 1 calc PR C -2
C42B C 0.528(2) 0.501(2) 0.0041(19) 0.066(4) Uani 0.131(4) 1 d PGU C -2
H42B H 0.6050 0.5681 0.0513 0.079 Uiso 0.131(4) 1 calc PR C -2
C43B C 0.533(2) 0.445(2) -0.086(2) 0.068(5) Uani 0.131(4) 1 d PGU C -2
H43B H 0.6138 0.4739 -0.1007 0.082 Uiso 0.131(4) 1 calc PR C -2
C44B C 0.420(3) 0.348(2) -0.1551(17) 0.057(4) Uani 0.131(4) 1 d PGU C -2
H44B H 0.4235 0.3093 -0.2168 0.068 Uiso 0.131(4) 1 calc PR C -2
C45B C 0.302(2) 0.306(2) -0.1338(19) 0.086(6) Uani 0.131(4) 1 d PGU C -2
H45B H 0.2245 0.2389 -0.1810 0.103 Uiso 0.131(4) 1 calc PR C -2

loop_
_atom_site_aniso_label
_atom_site_aniso_U_11
_atom_site_aniso_U_22
_atom_site_aniso_U_33
_atom_site_aniso_U_23
_atom_site_aniso_U_13
_atom_site_aniso_U_12
Cu1 0.0524(3) 0.0663(3) 0.0267(2) 0.01951(18) 0.01750(17) 0.0498(2)
N1 0.0441(15) 0.0569(17) 0.0301(13) 0.0188(12) 0.0133(11) 0.0388(14)
N2 0.0604(19) 0.083(2) 0.0346(14) 0.0249(15) 0.0231(14) 0.0587(19)
N4 0.0547(17) 0.0661(19) 0.0298(13) 0.0195(13) 0.0193(12) 0.0481(16)
C1 0.031(2) 0.035(3) 0.031(2) 0.005(2) 0.0035(19) 0.014(2)
C2 0.042(3) 0.046(3) 0.028(2) 0.016(2) 0.013(2) 0.029(2)
C3 0.039(3) 0.041(3) 0.028(2) 0.013(2) 0.012(2) 0.023(3)
C4 0.047(3) 0.049(4) 0.033(3) 0.012(3) 0.019(3) 0.022(3)
C14 0.032(3) 0.038(3) 0.034(2) 0.012(2) 0.010(2) 0.025(2)
C1B 0.052(5) 0.053(5) 0.048(5) 0.029(4) 0.021(4) 0.039(4)
C2B 0.042(4) 0.050(4) 0.029(3) 0.016(3) 0.008(3) 0.028(3)
C3B 0.045(4) 0.038(4) 0.031(3) 0.016(3) 0.015(3) 0.025(3)
C4B 0.049(5) 0.037(5) 0.032(4) 0.011(4) 0.019(4) 0.017(4)
C14B 0.032(4) 0.050(5) 0.044(4) 0.018(4) 0.011(4) 0.028(4)
C5 0.064(2) 0.072(3) 0.049(2) 0.0133(19) 0.0332(19) 0.043(2)
C6 0.0419(18) 0.0475(19) 0.0433(18) 0.0070(15) 0.0171(14) 0.0302(16)
C7 0.034(3) 0.038(3) 0.041(3) 0.007(3) 0.023(2) 0.023(2)
N3 0.037(2) 0.038(2) 0.038(2) 0.0120(18) 0.0178(19) 0.0273(18)
C8 0.042(2) 0.045(3) 0.038(3) 0.018(2) 0.019(2) 0.031(2)
C9 0.043(3) 0.059(3) 0.055(3) 0.027(3) 0.023(2) 0.037(3)
C10 0.050(4) 0.067(4) 0.069(4) 0.029(3) 0.018(3) 0.037(3)
C11 0.053(4) 0.066(4) 0.065(4) 0.031(3) 0.008(3) 0.037(3)
C12 0.055(3) 0.066(4) 0.055(4) 0.031(3) 0.015(3) 0.039(3)
C13 0.049(3) 0.057(3) 0.041(3) 0.027(3) 0.020(2) 0.036(2)
C7B 0.024(3) 0.035(3) 0.050(5) 0.002(4) 0.017(3) 0.023(2)
N3B 0.035(3) 0.039(3) 0.040(3) 0.012(2) 0.018(2) 0.026(2)
C8B 0.041(3) 0.044(3) 0.044(3) 0.019(3) 0.016(3) 0.029(3)
C9B 0.041(4) 0.057(4) 0.055(4) 0.023(3) 0.019(3) 0.032(3)
C10B 0.044(4) 0.059(4) 0.062(4) 0.028(3) 0.009(4) 0.028(4)
C11B 0.049(4) 0.060(5) 0.062(4) 0.028(4) 0.012(4) 0.033(4)
C12B 0.054(4) 0.063(4) 0.052(4) 0.031(3) 0.015(3) 0.032(3)
C13B 0.044(3) 0.051(3) 0.042(4) 0.021(3) 0.017(3) 0.029(3)
C15 0.061(2) 0.083(3) 0.0386(18) 0.0225(18) 0.0226(16) 0.059(2)
C16 0.0447(19) 0.059(2) 0.0467(19) 0.0095(17) 0.0209(16) 0.0345(18)
C17 0.0428(18) 0.0413(18) 0.0381(17) 0.0049(14) 0.0204(14) 0.0155(15)
C18 0.0445(17) 0.0354(16) 0.0284(14) 0.0084(12) 0.0137(13) 0.0195(14)
C19 0.036(2) 0.038(2) 0.024(2) 0.0152(18) 0.0161(17) 0.021(2)
N5 0.0393(19) 0.056(2) 0.0282(18) 0.0216(16) 0.0196(15) 0.0330(17)
C20 0.056(3) 0.071(3) 0.047(3) 0.018(3) 0.012(2) 0.043(3)
C21 0.054(3) 0.061(3) 0.033(2) 0.021(2) 0.018(2) 0.034(3)
C22 0.075(4) 0.094(4) 0.061(3) 0.026(3) 0.021(3) 0.059(3)
C23 0.097(4) 0.088(4) 0.078(4) 0.034(4) 0.018(4) 0.059(4)
C24 0.093(4) 0.086(4) 0.062(4) 0.048(3) 0.025(3) 0.041(4)
C25 0.078(4) 0.072(4) 0.062(3) 0.025(3) 0.033(3) 0.036(3)
C19B 0.053(5) 0.050(5) 0.041(5) 0.008(4) 0.021(4) 0.025(4)
N5B 0.060(4) 0.065(5) 0.045(4) 0.012(4) 0.015(4) 0.032(4)
C20B 0.066(4) 0.069(4) 0.066(4) 0.018(4) 0.000(4) 0.042(4)
C21B 0.059(5) 0.054(5) 0.081(5) 0.015(5) 0.034(4) 0.035(4)
C22B 0.078(5) 0.074(5) 0.059(5) 0.018(5) 0.038(4) 0.034(5)
C23B 0.078(5) 0.071(4) 0.052(4) 0.033(4) 0.018(4) 0.055(4)
C24B 0.077(5) 0.082(5) 0.047(5) 0.031(5) 0.018(4) 0.063(4)
C25B 0.078(5) 0.096(6) 0.059(5) 0.026(5) 0.009(5) 0.051(5)
O1 0.0317(16) 0.0285(14) 0.0308(16) 0.0078(11) 0.0099(13) 0.0161(12)
S1 0.0403(6) 0.0303(5) 0.0309(6) 0.0101(4) 0.0126(5) 0.0169(4)
O2 0.061(3) 0.041(2) 0.075(3) 0.0085(18) 0.039(2) 0.029(2)
O3 0.064(2) 0.075(2) 0.059(2) 0.0318(18) -0.0028(17) 0.0212(18)
C26 0.051(2) 0.043(2) 0.058(2) 0.0227(17) 0.0246(18) 0.0264(17)
F1 0.070(3) 0.055(2) 0.082(3) 0.030(2) 0.036(2) 0.0229(18)
F2 0.076(3) 0.083(2) 0.122(3) 0.029(2) 0.059(2) 0.051(2)
F3 0.099(2) 0.086(2) 0.0484(17) 0.0312(16) 0.0239(16) 0.0310(19)
O1B 0.036(4) 0.031(4) 0.036(4) 0.013(3) 0.011(3) 0.017(3)
S1B 0.0333(18) 0.0310(17) 0.044(2) 0.0141(15) 0.0155(16) 0.0195(14)
O2B 0.070(6) 0.069(5) 0.060(5) 0.023(4) 0.013(4) 0.032(4)
O3B 0.048(6) 0.033(6) 0.051(6) 0.007(4) 0.026(4) 0.019(4)
C26B 0.049(5) 0.048(5) 0.065(5) 0.019(4) 0.021(4) 0.029(4)
F1B 0.038(5) 0.028(4) 0.039(4) 0.022(3) 0.023(3) 0.013(3)
F2B 0.035(4) 0.032(4) 0.034(4) 0.013(3) 0.027(3) 0.013(3)
F3B 0.090(6) 0.101(6) 0.107(6) 0.047(5) 0.021(5) 0.040(5)
O4 0.028(3) 0.032(3) 0.032(3) 0.005(2) 0.007(2) 0.016(2)
S2 0.0332(14) 0.0363(15) 0.0240(13) 0.0079(9) 0.0083(9) 0.0176(11)
O5 0.053(3) 0.053(4) 0.036(3) -0.002(3) 0.018(2) 0.025(3)
O6 0.080(4) 0.052(4) 0.044(4) 0.024(3) 0.009(3) 0.027(3)
C27 0.029(3) 0.054(4) 0.059(4) 0.012(3) 0.014(3) 0.023(3)
F4 0.058(3) 0.070(4) 0.079(5) 0.022(4) -0.008(3) 0.038(3)
F5 0.064(3) 0.079(5) 0.102(4) 0.027(3) 0.060(3) 0.043(3)
F6 0.033(3) 0.062(3) 0.089(6) 0.015(3) 0.002(3) 0.009(2)
O4B 0.028(4) 0.033(4) 0.031(4) 0.007(3) 0.007(3) 0.015(3)
S2B 0.029(2) 0.029(2) 0.028(2) 0.0058(16) 0.0119(15) 0.0173(15)
O5B 0.044(4) 0.039(4) 0.048(5) 0.000(4) 0.024(4) 0.019(3)
O6B 0.059(4) 0.044(5) 0.039(5) 0.021(4) 0.018(4) 0.022(4)
C27B 0.043(5) 0.061(5) 0.063(5) 0.013(5) 0.018(5) 0.020(5)
F4B 0.056(4) 0.070(6) 0.050(4) 0.017(4) -0.003(3) 0.034(4)
F5B 0.051(4) 0.073(5) 0.088(5) 0.036(4) 0.038(4) 0.042(4)
F6B 0.036(4) 0.070(5) 0.072(6) 0.014(4) 0.026(4) 0.006(3)
C30 0.0339(16) 0.0399(18) 0.062(2) 0.0270(17) 0.0096(15) 0.0168(15)
C31 0.0341(16) 0.0303(16) 0.061(2) 0.0188(15) 0.0004(15) 0.0129(14)
C32 0.0403(18) 0.0397(18) 0.051(2) 0.0167(15) 0.0051(15) 0.0207(15)
C40 0.092(7) 0.080(9) 0.087(6) 0.029(7) 0.027(6) 0.041(7)
C41 0.083(5) 0.065(7) 0.079(6) 0.036(6) 0.032(5) 0.048(5)
C42 0.063(5) 0.042(6) 0.072(5) 0.032(5) 0.027(4) 0.032(4)
C43 0.072(5) 0.069(6) 0.073(5) 0.042(5) 0.028(4) 0.053(4)
C44 0.079(5) 0.064(7) 0.073(5) 0.049(5) 0.037(4) 0.046(5)
C45 0.080(5) 0.060(7) 0.078(5) 0.039(5) 0.027(5) 0.037(5)
C40B 0.089(7) 0.074(9) 0.085(7) 0.031(7) 0.029(7) 0.038(7)
C41B 0.087(6) 0.073(8) 0.083(6) 0.033(7) 0.026(6) 0.042(6)
C42B 0.078(5) 0.061(7) 0.078(5) 0.041(5) 0.028(5) 0.040(5)
C43B 0.080(7) 0.065(8) 0.079(7) 0.040(7) 0.030(6) 0.043(6)
C44B 0.077(7) 0.052(7) 0.074(7) 0.041(6) 0.036(6) 0.045(6)
C45B 0.094(8) 0.072(9) 0.088(8) 0.030(8) 0.028(8) 0.035(8)

loop_
_atom_type_symbol
_atom_type_description
_atom_type_scat_dispersion_real
_atom_type_scat_dispersion_imag
_atom_type_scat_source
C C 0.0033 0.0016 'International Tables Vol C Tables 4.2.6.8 and 6.1.1.4'
H H 0.0000 0.0000 'International Tables Vol C Tables 4.2.6.8 and 6.1.1.4'
N N 0.0061 0.0033 'International Tables Vol C Tables 4.2.6.8 and 6.1.1.4'
O O 0.0106 0.0060 'International Tables Vol C Tables 4.2.6.8 and 6.1.1.4'
F F 0.0171 0.0103 'International Tables Vol C Tables 4.2.6.8 and 6.1.1.4'
S S 0.1246 0.1234 'International Tables Vol C Tables 4.2.6.8 and 6.1.1.4'
Cu Cu 0.3201 1.2651 'International Tables Vol C Tables 4.2.6.8 and 6.1.1.4'

loop_
_geom_angle_atom_site_label_1
_geom_angle_atom_site_label_2
_geom_angle_atom_site_label_3
_geom_angle
_geom_angle_site_symmetry_1
_geom_angle_site_symmetry_3
N4 Cu1 N2 165.06(12) . .
N4 Cu1 N1 82.79(11) . .
N2 Cu1 N1 82.46(11) . .
N4 Cu1 O1B 100.7(4) . .
N2 Cu1 O1B 89.7(4) . .
N1 Cu1 O1B 124.9(4) . .
N4 Cu1 O4 97.1(4) . .
N2 Cu1 O4 93.5(4) . .
N1 Cu1 O4 144.4(3) . .
O1B Cu1 O4 90.3(4) . .
N4 Cu1 O4B 93.7(6) . .
N2 Cu1 O4B 96.8(7) . .
N1 Cu1 O4B 144.0(4) . .
O1B Cu1 O4B 91.0(5) . .
O4 Cu1 O4B 3.4(10) . .
N4 Cu1 O1 94.43(13) . .
N2 Cu1 O1 97.66(14) . .
N1 Cu1 O1 134.97(12) . .
O1B Cu1 O1 12.2(3) . .
O4 Cu1 O1 80.6(3) . .
O4B Cu1 O1 80.9(4) . .
C2B N1 C14 135.1(4) . .
C2B N1 C14B 125.3(5) . .
C14 N1 C14B 32.6(4) . .
C2B N1 C2 35.5(4) . .
C14 N1 C2 119.5(4) . .
C14B N1 C2 134.6(4) . .
C2B N1 C1 70.9(5) . .
C14 N1 C1 106.3(4) . .
C14B N1 C1 74.0(5) . .
C2 N1 C1 106.1(4) . .
C2B N1 C1B 101.6(6) . .
C14 N1 C1B 69.6(4) . .
C14B N1 C1B 101.9(6) . .
C2 N1 C1B 66.2(4) . .
C1 N1 C1B 165.2(4) . .
C2B N1 Cu1 113.5(3) . .
C14 N1 Cu1 111.0(2) . .
C14B N1 Cu1 113.1(3) . .
C2 N1 Cu1 111.5(2) . .
C1 N1 Cu1 100.4(2) . .
C1B N1 Cu1 94.3(3) . .
C3B N2 C3 24.1(4) . .
C3B N2 C6 105.1(5) . .
C3 N2 C6 106.7(3) . .
C3B N2 Cu1 113.7(4) . .
C3 N2 Cu1 113.7(3) . .
C6 N2 Cu1 139.3(2) . .
C15 N4 C18 106.7(3) . .
C15 N4 Cu1 114.6(2) . .
C18 N4 Cu1 138.3(2) . .
N1 C1 H1A 109.5 . .
N1 C1 H1B 109.5 . .
H1A C1 H1B 109.5 . .
N1 C1 H1C 109.5 . .
H1A C1 H1C 109.5 . .
H1B C1 H1C 109.5 . .
N1 C2 C3 107.7(4) . .
N1 C2 H2A 110.2 . .
C3 C2 H2A 110.2 . .
N1 C2 H2B 110.2 . .
C3 C2 H2B 110.2 . .
H2A C2 H2B 108.5 . .
N2 C3 C4 110.4(5) . .
N2 C3 C2 118.5(4) . .
C4 C3 C2 130.9(5) . .
C5 C4 C3 106.4(5) . .
C5 C4 H4 126.8 . .
C3 C4 H4 126.8 . .
N1 C14 C15 105.9(3) . .
N1 C14 H14A 110.6 . .
C15 C14 H14A 110.6 . .
N1 C14 H14B 110.6 . .
C15 C14 H14B 110.6 . .
H14A C14 H14B 108.7 . .
N1 C1B H1D 109.5 . .
N1 C1B H1E 109.5 . .
H1D C1B H1E 109.5 . .
N1 C1B H1F 109.5 . .
H1D C1B H1F 109.5 . .
H1E C1B H1F 109.5 . .
N1 C2B C3B 107.7(6) . .
N1 C2B H2C 110.2 . .
C3B C2B H2C 110.2 . .
N1 C2B H2D 110.2 . .
C3B C2B H2D 110.2 . .
H2C C2B H2D 108.5 . .
N2 C3B C4B 111.1(7) . .
N2 C3B C2B 119.7(7) . .
C4B C3B C2B 128.8(7) . .
C3B C4B C5 105.6(7) . .
C3B C4B H4B 127.2 . .
C5 C4B H4B 127.2 . .
N1 C14B C15 104.7(5) . .
N1 C14B H14C 110.8 . .
C15 C14B H14C 110.8 . .
N1 C14B H14D 110.8 . .
C15 C14B H14D 110.8 . .
H14C C14B H14D 108.9 . .
C4 C5 C4B 21.5(5) . .
C4 C5 C6 107.3(4) . .
C4B C5 C6 106.5(5) . .
C4 C5 H5 126.4 . .
C4B C5 H5 123.0 . .
C6 C5 H5 126.4 . .
C7 C6 N2 135.3(4) . .
C7 C6 C5 116.0(4) . .
N2 C6 C5 108.7(3) . .
C7 C6 C7B 21.4(3) . .
N2 C6 C7B 113.9(4) . .
C5 C6 C7B 137.3(4) . .
N3 C7 C6 121.6(5) . .
N3 C7 H7 119.2 . .
C6 C7 H7 119.2 . .
C7 N3 C8 122.3(5) . .
C7 N3 H3 118.9 . .
C8 N3 H3 118.9 . .
N3 C8 C13 108.6(5) . .
N3 C8 C9 110.7(5) . .
C13 C8 C9 111.9(5) . .
N3 C8 H8 108.5 . .
C13 C8 H8 108.5 . .
C9 C8 H8 108.5 . .
C8 C9 C10 109.5(6) . .
C8 C9 H9A 109.8 . .
C10 C9 H9A 109.8 . .
C8 C9 H9B 109.8 . .
C10 C9 H9B 109.8 . .
H9A C9 H9B 108.2 . .
C11 C10 C9 111.5(7) . .
C11 C10 H10A 109.3 . .
C9 C10 H10A 109.3 . .
C11 C10 H10B 109.3 . .
C9 C10 H10B 109.3 . .
H10A C10 H10B 108.0 . .
C10 C11 C12 111.7(7) . .
C10 C11 H11A 109.3 . .
C12 C11 H11A 109.3 . .
C10 C11 H11B 109.3 . .
C12 C11 H11B 109.3 . .
H11A C11 H11B 107.9 . .
C11 C12 C13 110.9(8) . .
C11 C12 H12A 109.5 . .
C13 C12 H12A 109.5 . .
C11 C12 H12B 109.5 . .
C13 C12 H12B 109.5 . .
H12A C12 H12B 108.0 . .
C8 C13 C12 111.6(6) . .
C8 C13 H13A 109.3 . .
C12 C13 H13A 109.3 . .
C8 C13 H13B 109.3 . .
C12 C13 H13B 109.3 . .
H13A C13 H13B 108.0 . .
N3B C7B C6 127.9(8) . .
N3B C7B H7B 116.1 . .
C6 C7B H7B 116.1 . .
C7B N3B C8B 130.2(7) . .
C7B N3B H3B 114.9 . .
C8B N3B H3B 114.9 . .
N3B C8B C13B 112.9(6) . .
N3B C8B C9B 109.2(6) . .
C13B C8B C9B 112.2(7) . .
N3B C8B H8B 107.4 . .
C13B C8B H8B 107.4 . .
C9B C8B H8B 107.4 . .
C8B C9B C10B 110.9(7) . .
C8B C9B H9C 109.5 . .
C10B C9B H9C 109.5 . .
C8B C9B H9D 109.5 . .
C10B C9B H9D 109.5 . .
H9C C9B H9D 108.0 . .
C9B C10B C11B 111.7(9) . .
C9B C10B H10C 109.3 . .
C11B C10B H10C 109.3 . .
C9B C10B H10D 109.3 . .
C11B C10B H10D 109.3 . .
H10C C10B H10D 107.9 . .
C10B C11B C12B 110.6(9) . .
C10B C11B H11C 109.5 . .
C12B C11B H11C 109.5 . .
C10B C11B H11D 109.5 . .
C12B C11B H11D 109.5 . .
H11C C11B H11D 108.1 . .
C11B C12B C13B 109.7(9) . .
C11B C12B H12C 109.7 . .
C13B C12B H12C 109.7 . .
C11B C12B H12D 109.7 . .
C13B C12B H12D 109.7 . .
H12C C12B H12D 108.2 . .
C8B C13B C12B 110.5(8) . .
C8B C13B H13C 109.6 . .
C12B C13B H13C 109.6 . .
C8B C13B H13D 109.6 . .
C12B C13B H13D 109.6 . .
H13C C13B H13D 108.1 . .
N4 C15 C16 111.1(3) . .
N4 C15 C14 116.3(3) . .
C16 C15 C14 131.3(3) . .
N4 C15 C14B 117.6(4) . .
C16 C15 C14B 126.4(4) . .
C14 C15 C14B 30.9(4) . .
C17 C16 C15 106.5(3) . .
C17 C16 H16 126.8 . .
C15 C16 H16 126.8 . .
C16 C17 C18 107.1(3) . .
C16 C17 H17 126.4 . .
C18 C17 H17 126.4 . .
C19B C18 N4 141.7(6) . .
C19B C18 C17 109.6(6) . .
N4 C18 C17 108.5(3) . .
C19B C18 C19 25.8(5) . .
N4 C18 C19 116.4(3) . .
C17 C18 C19 135.1(3) . .
N5 C19 C18 125.1(4) . .
N5 C19 H19 117.4 . .
C18 C19 H19 117.4 . .
C19 N5 C20 127.8(4) . .
C19 N5 H5A 116.1 . .
C20 N5 H5A 116.1 . .
C25 C20 N5 111.0(6) . .
C25 C20 C21 112.4(6) . .
N5 C20 C21 110.8(5) . .
C25 C20 H20 107.5 . .
N5 C20 H20 107.5 . .
C21 C20 H20 107.5 . .
C22 C21 C20 110.2(5) . .
C22 C21 H21A 109.6 . .
C20 C21 H21A 109.6 . .
C22 C21 H21B 109.6 . .
C20 C21 H21B 109.6 . .
H21A C21 H21B 108.1 . .
C23 C22 C21 113.1(7) . .
C23 C22 H22A 109.0 . .
C21 C22 H22A 109.0 . .
C23 C22 H22B 109.0 . .
C21 C22 H22B 109.0 . .
H22A C22 H22B 107.8 . .
C22 C23 C24 110.8(7) . .
C22 C23 H23A 109.5 . .
C24 C23 H23A 109.5 . .
C22 C23 H23B 109.5 . .
C24 C23 H23B 109.5 . .
H23A C23 H23B 108.1 . .
C23 C24 C25 112.4(6) . .
C23 C24 H24A 109.1 . .
C25 C24 H24A 109.1 . .
C23 C24 H24B 109.1 . .
C25 C24 H24B 109.1 . .
H24A C24 H24B 107.9 . .
C20 C25 C24 110.9(6) . .
C20 C25 H25A 109.5 . .
C24 C25 H25A 109.5 . .
C20 C25 H25B 109.5 . .
C24 C25 H25B 109.5 . .
H25A C25 H25B 108.1 . .
N5B C19B C18 120.3(10) . .
C19B N5B C20B 116.9(9) . .
C19B N5B H5B 121.5 . .
C20B N5B H5B 121.5 . .
C25B C20B C21B 118.6(10) . .
C25B C20B N5B 97.9(9) . .
C21B C20B N5B 126.3(10) . .
C25B C20B H20B 103.8 . .
C21B C20B H20B 103.8 . .
N5B C20B H20B 103.8 . .
C22B C21B C20B 112.6(9) . .
C22B C21B H21C 109.1 . .
C20B C21B H21C 109.1 . .
C22B C21B H21D 109.1 . .
C20B C21B H21D 109.1 . .
H21C C21B H21D 107.8 . .
C23B C22B C21B 115.9(10) . .
C23B C22B H22C 108.3 . .
C21B C22B H22C 108.3 . .
C23B C22B H22D 108.3 . .
C21B C22B H22D 108.3 . .
H22C C22B H22D 107.4 . .
C22B C23B C24B 109.7(10) . .
C22B C23B H23C 109.7 . .
C24B C23B H23C 109.7 . .
C22B C23B H23D 109.7 . .
C24B C23B H23D 109.7 . .
H23C C23B H23D 108.2 . .
C25B C24B C23B 115.0(10) . .
C25B C24B H24C 108.5 . .
C23B C24B H24C 108.5 . .
C25B C24B H24D 108.5 . .
C23B C24B H24D 108.5 . .
H24C C24B H24D 107.5 . .
C20B C25B C24B 116.2(11) . .
C20B C25B H25C 108.2 . .
C24B C25B H25C 108.2 . .
C20B C25B H25D 108.2 . .
C24B C25B H25D 108.2 . .
H25C C25B H25D 107.4 . .
S1 O1 Cu1 129.1(2) . .
O3 S1 O2 119.9(4) . .
O3 S1 O1 114.7(2) . .
O2 S1 O1 111.5(3) . .
O3 S1 C26 103.6(3) . .
O2 S1 C26 102.3(3) . .
O1 S1 C26 101.8(2) . .
F3 C26 F2 116.3(5) . .
F3 C26 F1 112.7(5) . .
F2 C26 F1 103.3(5) . .
F3 C26 S1 110.3(3) . .
F2 C26 S1 106.6(4) . .
F1 C26 S1 107.0(4) . .
S1B O1B Cu1 162.6(9) . .
O3B S1B O1B 113.2(10) . .
O3B S1B O2B 121.1(10) . .
O1B S1B O2B 113.4(8) . .
O3B S1B C26B 103.7(9) . .
O1B S1B C26B 104.2(7) . .
O2B S1B C26B 97.8(7) . .
F3B C26B F1B 114.4(11) . .
F3B C26B F2B 123.3(11) . .
F1B C26B F2B 101.0(9) . .
F3B C26B S1B 108.0(9) . .
F1B C26B S1B 106.6(9) . .
F2B C26B S1B 101.9(7) . .
S2 O4 Cu1 124.2(5) . .
O6 S2 O5 116.9(6) . .
O6 S2 O4 114.7(6) . .
O5 S2 O4 113.8(6) . .
O6 S2 C27 104.8(5) . .
O5 S2 C27 101.8(5) . .
O4 S2 C27 102.3(5) . .
F6 C27 F5 109.9(7) . .
F6 C27 F4 107.5(7) . .
F5 C27 F4 106.6(7) . .
F6 C27 S2 110.6(5) . .
F5 C27 S2 110.8(6) . .
F4 C27 S2 111.4(5) . .
S2B O4B Cu1 121.9(8) . .
O6B S2B O5B 117.7(8) . .
O6B S2B O4B 114.2(9) . .
O5B S2B O4B 113.7(9) . .
O6B S2B C27B 101.4(7) . .
O5B S2B C27B 103.4(7) . .
O4B S2B C27B 103.8(6) . .
F6B C27B F4B 112.3(9) . .
F6B C27B F5B 109.0(10) . .
F4B C27B F5B 104.4(9) . .
F6B C27B S2B 109.2(8) . .
F4B C27B S2B 110.8(8) . .
F5B C27B S2B 111.0(8) . .
C31 C30 C32 120.2(4) . 2_676
C31 C30 H30 119.9 . .
C32 C30 H30 119.9 2_676 .
C30 C31 C32 120.0(3) . .
C30 C31 H31 120.0 . .
C32 C31 H31 120.0 . .
C31 C32 C30 119.8(4) . 2_676
C31 C32 H32 120.1 . .
C30 C32 H32 120.1 2_676 .
C41 C40 C45 120.0 . .
C41 C40 H40 120.0 . .
C45 C40 H40 120.0 . .
C40 C41 C42 120.0 . .
C40 C41 H41 120.0 . .
C42 C41 H41 120.0 . .
C41 C42 C43 120.0 . .
C41 C42 H42 120.0 . .
C43 C42 H42 120.0 . .
C44 C43 C42 120.0 . .
C44 C43 H43 120.0 . .
C42 C43 H43 120.0 . .
C45 C44 C43 120.0 . .
C45 C44 H44 120.0 . .
C43 C44 H44 120.0 . .
C44 C45 C40 120.0 . .
C44 C45 H45 120.0 . .
C40 C45 H45 120.0 . .
C41B C40B C45B 120.0 . .
C41B C40B H40B 120.0 . .
C45B C40B H40B 120.0 . .
C42B C41B C40B 120.0 . .
C42B C41B H41B 120.0 . .
C40B C41B H41B 120.0 . .
C41B C42B C43B 120.0 . .
C41B C42B H42B 120.0 . .
C43B C42B H42B 120.0 . .
C44B C43B C42B 120.0 . .
C44B C43B H43B 120.0 . .
C42B C43B H43B 120.0 . .
C45B C44B C43B 120.0 . .
C45B C44B H44B 120.0 . .
C43B C44B H44B 120.0 . .
C44B C45B C40B 120.0 . .
C44B C45B H45B 120.0 . .
C40B C45B H45B 120.0 . .

loop_
_geom_bond_atom_site_label_1
_geom_bond_atom_site_label_2
_geom_bond_distance
_geom_bond_site_symmetry_2
Cu1 N4 1.937(3) .
Cu1 N2 1.939(3) .
Cu1 N1 2.025(2) .
Cu1 O1B 2.147(7) .
Cu1 O4 2.182(5) .
Cu1 O4B 2.187(7) .
Cu1 O1 2.189(3) .
N1 C2B 1.453(6) .
N1 C14 1.454(5) .
N1 C14B 1.458(6) .
N1 C2 1.459(5) .
N1 C1 1.571(5) .
N1 C1B 1.581(7) .
N2 C3B 1.366(8) .
N2 C3 1.367(6) .
N2 C6 1.383(4) .
N4 C15 1.338(4) .
N4 C18 1.383(4) .
C1 H1A 0.9800 .
C1 H1B 0.9800 .
C1 H1C 0.9800 .
C2 C3 1.488(6) .
C2 H2A 0.9900 .
C2 H2B 0.9900 .
C3 C4 1.398(7) .
C4 C5 1.393(7) .
C4 H4 0.9500 .
C14 C15 1.523(6) .
C14 H14A 0.9900 .
C14 H14B 0.9900 .
C1B H1D 0.9800 .
C1B H1E 0.9800 .
C1B H1F 0.9800 .
C2B C3B 1.483(9) .
C2B H2C 0.9900 .
C2B H2D 0.9900 .
C3B C4B 1.398(9) .
C4B C5 1.399(9) .
C4B H4B 0.9500 .
C14B C15 1.542(8) .
C14B H14C 0.9900 .
C14B H14D 0.9900 .
C5 C6 1.408(5) .
C5 H5 0.9500 .
C6 C7 1.359(7) .
C6 C7B 1.448(8) .
C7 N3 1.289(7) .
C7 H7 0.9500 .
N3 C8 1.479(7) .
N3 H3 0.8800 .
C8 C13 1.508(9) .
C8 C9 1.513(9) .
C8 H8 1.0000 .
C9 C10 1.526(9) .
C9 H9A 0.9900 .
C9 H9B 0.9900 .
C10 C11 1.520(9) .
C10 H10A 0.9900 .
C10 H10B 0.9900 .
C11 C12 1.532(9) .
C11 H11A 0.9900 .
C11 H11B 0.9900 .
C12 C13 1.538(8) .
C12 H12A 0.9900 .
C12 H12B 0.9900 .
C13 H13A 0.9900 .
C13 H13B 0.9900 .
C7B N3B 1.314(7) .
C7B H7B 0.9500 .
N3B C8B 1.467(8) .
N3B H3B 0.8800 .
C8B C13B 1.510(10) .
C8B C9B 1.514(10) .
C8B H8B 1.0000 .
C9B C10B 1.520(10) .
C9B H9C 0.9900 .
C9B H9D 0.9900 .
C10B C11B 1.521(10) .
C10B H10C 0.9900 .
C10B H10D 0.9900 .
C11B C12B 1.537(10) .
C11B H11C 0.9900 .
C11B H11D 0.9900 .
C12B C13B 1.545(9) .
C12B H12C 0.9900 .
C12B H12D 0.9900 .
C13B H13C 0.9900 .
C13B H13D 0.9900 .
C15 C16 1.394(5) .
C16 C17 1.373(6) .
C16 H16 0.9500 .
C17 C18 1.408(5) .
C17 H17 0.9500 .
C18 C19B 1.351(9) .
C18 C19 1.427(6) .
C19 N5 1.299(5) .
C19 H19 0.9500 .
N5 C20 1.504(6) .
N5 H5A 0.8800 .
C20 C25 1.426(10) .
C20 C21 1.543(8) .
C20 H20 1.0000 .
C21 C22 1.509(9) .
C21 H21A 0.9900 .
C21 H21B 0.9900 .
C22 C23 1.462(11) .
C22 H22A 0.9900 .
C22 H22B 0.9900 .
C23 C24 1.496(12) .
C23 H23A 0.9900 .
C23 H23B 0.9900 .
C24 C25 1.542(10) .
C24 H24A 0.9900 .
C24 H24B 0.9900 .
C25 H25A 0.9900 .
C25 H25B 0.9900 .
C19B N5B 1.267(10) .
N5B C20B 1.565(10) .
N5B H5B 0.8800 .
C20B C25B 1.412(13) .
C20B C21B 1.534(12) .
C20B H20B 1.0000 .
C21B C22B 1.511(12) .
C21B H21C 0.9900 .
C21B H21D 0.9900 .
C22B C23B 1.469(13) .
C22B H22C 0.9900 .
C22B H22D 0.9900 .
C23B C24B 1.514(13) .
C23B H23C 0.9900 .
C23B H23D 0.9900 .
C24B C25B 1.503(12) .
C24B H24C 0.9900 .
C24B H24D 0.9900 .
C25B H25C 0.9900 .
C25B H25D 0.9900 .
O1 S1 1.471(3) .
S1 O3 1.430(4) .
S1 O2 1.451(5) .
S1 C26 1.818(4) .
C26 F3 1.311(5) .
C26 F2 1.363(5) .
C26 F1 1.367(6) .
O1B S1B 1.438(7) .
S1B O3B 1.429(8) .
S1B O2B 1.442(8) .
S1B C26B 1.819(8) .
C26B F3B 1.311(9) .
C26B F1B 1.357(9) .
C26B F2B 1.392(9) .
O4 S2 1.457(5) .
S2 O6 1.421(6) .
S2 O5 1.427(5) .
S2 C27 1.823(5) .
C27 F6 1.326(6) .
C27 F5 1.336(6) .
C27 F4 1.339(7) .
O4B S2B 1.456(7) .
S2B O6B 1.427(7) .
S2B O5B 1.427(7) .
S2B C27B 1.817(7) .
C27B F6B 1.324(8) .
C27B F4B 1.342(8) .
C27B F5B 1.346(8) .
C30 C31 1.366(6) .
C30 C32 1.387(5) 2_676
C30 H30 0.9500 .
C31 C32 1.382(6) .
C31 H31 0.9500 .
C32 C30 1.387(5) 2_676
C32 H32 0.9500 .
C40 C41 1.3900 .
C40 C45 1.3900 .
C40 H40 0.9500 .
C41 C42 1.3900 .
C41 H41 0.9500 .
C42 C43 1.3900 .
C42 H42 0.9500 .
C43 C44 1.3900 .
C43 H43 0.9500 .
C44 C45 1.3900 .
C44 H44 0.9500 .
C45 H45 0.9500 .
C40B C41B 1.3900 .
C40B C45B 1.3900 .
C40B H40B 0.9500 .
C41B C42B 1.3900 .
C41B H41B 0.9500 .
C42B C43B 1.3900 .
C42B H42B 0.9500 .
C43B C44B 1.3900 .
C43B H43B 0.9500 .
C44B C45B 1.3900 .
C44B H44B 0.9500 .
C45B H45B 0.9500 .
